data_1542054
loop_
_publ_author_name
'Maslenikov, A.V.'
'Rozhdestvenskaya, I.V.'
'Zaitsev, V.N.'

_publ_section_title
;
 Refinement of the structures of high-calcium monoclinic pyroxenes
;
_journal_name_full Kristallografiya
_journal_page_first 266
_journal_page_last 273
_journal_volume 23
_journal_year 1978
_chemical_formula_sum 'Al0.14 Ca0.92 Fe0.41 Mg0.53 O6 Si2'
_chemical_name_systematic 'Ca.92 Fe.08 Al.14 Fe.33 Mg.53 Si2 O6'
_space_group_IT_number 15
_symmetry_space_group_name_Hall '-C 2yc'
_symmetry_space_group_name_H-M 'C 1 2/c 1'
_cell_angle_alpha 90
_cell_angle_beta 106.11
_cell_angle_gamma 90
_cell_formula_units_Z 4
_cell_length_a 9.737
_cell_length_b 8.898
_cell_length_c 5.27
_cell_volume 438.662
_citation_journal_id_ASTM KRISAJ
_cod_data_source_file Maslenikov_KRISAJ_1978_790.cif
_cod_data_source_block Al0.14Ca0.92Fe0.41Mg0.53O6Si2
_cod_original_cell_volume 438.6619
_cod_database_code 1542054

loop_
_symmetry_equiv_pos_as_xyz
x,y,z
-x,y,-z+1/2
-x,-y,-z
x,-y,z-1/2
x+1/2,y+1/2,z
-x+1/2,y+1/2,-z+1/2
-x+1/2,-y+1/2,-z
x+1/2,-y+1/2,z-1/2

loop_
_atom_site_label
_atom_site_type_symbol
_atom_site_fract_x
_atom_site_fract_y
_atom_site_fract_z
_atom_site_occupancy
_atom_site_U_iso_or_equiv
Mg1 Mg+2 0 0.90723 0.25 0.53 0.0
Al1 Al+3 0 0.90723 0.25 0.14 0.0
O1 O-2 0.1151 0.08598 0.14167 1 0.0
O3 O-2 0.35115 0.01799 -0.00414 1 0.0
Fe1 Fe+3 0 0.30042 0.25 0.08 0.0
O2 O-2 0.36206 0.25128 0.31968 1 0.0
Fe2 Fe+2 0 0.90723 0.25 0.33 0.0
Si1 Si+4 0.28713 0.09292 0.22994 1 0.0
Ca1 Ca+2 0 0.30042 0.25 0.92 0.0
